data_7709464
loop_
_publ_author_name
'Al-Riyahee, Ali A. A.'
'Horton, Peter N.'
'Coles, Simon J.'
'Berry, Colin'
'Horrocks, Paul D.'
'Pope, Simon J. A.'
'Amoroso, Angelo J.'

_publ_section_title
;
 &#x000D; N,N&#x2032;-Substituted thioureas and their metal complexes:
 syntheses, structures and electronic properties
;
_journal_name_full 'Dalton Transactions'
_journal_paper_doi 10.1039/D1DT04091J
_journal_year 2022
_chemical_formula_moiety 'C14 H18 N6 S2 Zn, 2(Cl O4)'
_chemical_formula_sum 'C14 H18 Cl2 N6 O8 S2 Zn'
_chemical_formula_weight 598.73
_space_group_crystal_system monoclinic
_space_group_IT_number 4
_space_group_name_Hall 'P 2yb'
_space_group_name_H-M_alt 'P 1 21 1'
_atom_sites_solution_hydrogens mixed
_atom_sites_solution_primary iterative
_audit_creation_date 2016-05-26
_audit_creation_method
;
Olex2 1.2
(compiled 2016.02.19 svn.r3266 for OlexSys, GUI svn.r5155)
;
_audit_update_record
;
2021-05-07 deposited with the CCDC.	2022-01-31 downloaded from the CCDC.
;
_cell_angle_alpha 90
_cell_angle_beta 91.109(3)
_cell_angle_gamma 90
_cell_formula_units_Z 2
_cell_length_a 5.1243(2)
_cell_length_b 11.4452(3)
_cell_length_c 18.1830(5)
_cell_measurement_reflns_used 10977
_cell_measurement_temperature 100(2)
_cell_measurement_theta_max 27.4960
_cell_measurement_theta_min 2.0540
_cell_volume 1066.21(6)
_computing_cell_refinement
'CrysAlisPro, Agilent Technologies, Version 1.171.37.35 (release 13-08-2014 CrysAlis171 .NET) (compiled Aug 13 2014,18:06:01)'
_computing_data_collection
'CrysAlisPro, Agilent Technologies, Version 1.171.37.35 (release 13-08-2014 CrysAlis171 .NET) (compiled Aug 13 2014,18:06:01)'
_computing_data_reduction
'CrysAlisPro, Agilent Technologies, Version 1.171.37.35 (release 13-08-2014 CrysAlis171 .NET) (compiled Aug 13 2014,18:06:01)'
_computing_molecular_graphics 'Olex2 (Dolomanov et al., 2009)'
_computing_publication_material 'Olex2 (Dolomanov et al., 2009)'
_computing_structure_refinement 'ShelXL (Sheldrick, 2015)'
_computing_structure_solution
;
Superflip (Palatinus & Chapuis, 2007;Palatinus & van der Lee, 2008;
Palatinus et al., 2012)
;
_diffrn_ambient_temperature 100(2)
_diffrn_detector 'CCD area detector'
_diffrn_detector_area_resol_mean 28.5714
_diffrn_detector_type 'Rigaku HG Saturn724+ (2x2 bin mode)'
_diffrn_measured_fraction_theta_full 0.999
_diffrn_measured_fraction_theta_max 0.998
_diffrn_measurement_details
;
#__ type_ start__ end____ width___ exp.time_
  1 omega -109.00   71.00   0.5000    3.0000
omega____ theta____ kappa____ phi______ frames
    -      -19.0000    0.0000    0.0000 360

#__ type_ start__ end____ width___ exp.time_
  2 omega  -69.00   22.00   0.5000    3.0000
omega____ theta____ kappa____ phi______ frames
    -      -19.0000  -72.0000  150.0000 182

#__ type_ start__ end____ width___ exp.time_
  3 omega  -57.00   14.00   0.5000    3.0000
omega____ theta____ kappa____ phi______ frames
    -      -19.0000  -72.0000  -30.0000 142

#__ type_ start__ end____ width___ exp.time_
  4 omega  -79.00   19.00   0.5000    3.0000
omega____ theta____ kappa____ phi______ frames
    -      -19.0000  -54.0000    0.0000 196

#__ type_ start__ end____ width___ exp.time_
  5 omega  -27.00    1.00   0.5000    3.0000
omega____ theta____ kappa____ phi______ frames
    -      -19.0000   72.0000  -90.0000 56

#__ type_ start__ end____ width___ exp.time_
  6 omega  -22.00    3.00   0.5000    3.0000
omega____ theta____ kappa____ phi______ frames
    -      -19.0000  -72.0000 -180.0000 50

#__ type_ start__ end____ width___ exp.time_
  7 omega  -94.00   32.00   0.5000    3.0000
omega____ theta____ kappa____ phi______ frames
    -      -19.0000   18.0000  -60.0000 252
;
_diffrn_measurement_device 'four-circle \k goniometer'
_diffrn_measurement_device_type
'Rigaku FRE+ equipped with HF Varimax confocal mirrors and an AFC12 goniometer and HG Saturn 724+ detector'
_diffrn_measurement_method '\w scans'
_diffrn_measurement_specimen_support 'MiTeGen MicroLoop'
_diffrn_orient_matrix_UB_11 -0.0536030000
_diffrn_orient_matrix_UB_12 0.0571268000
_diffrn_orient_matrix_UB_13 -0.0006776000
_diffrn_orient_matrix_UB_21 0.1038893000
_diffrn_orient_matrix_UB_22 0.0191469000
_diffrn_orient_matrix_UB_23 -0.0221728000
_diffrn_orient_matrix_UB_31 -0.0741879000
_diffrn_orient_matrix_UB_32 -0.0144352000
_diffrn_orient_matrix_UB_33 -0.0320877000
_diffrn_radiation_collimation 0.2
_diffrn_radiation_monochromator 'Confocal mirrors, HF Varimax'
_diffrn_radiation_probe x-ray
_diffrn_radiation_type MoK\a
_diffrn_radiation_wavelength 0.71073
_diffrn_reflns_av_unetI/netI 0.0074
_diffrn_reflns_Laue_measured_fraction_full 0.999
_diffrn_reflns_Laue_measured_fraction_max 0.998
_diffrn_reflns_limit_h_max 6
_diffrn_reflns_limit_h_min -6
_diffrn_reflns_limit_k_max 14
_diffrn_reflns_limit_k_min -14
_diffrn_reflns_limit_l_max 23
_diffrn_reflns_limit_l_min -23
_diffrn_reflns_number 7361
_diffrn_reflns_point_group_measured_fraction_full 0.999
_diffrn_reflns_point_group_measured_fraction_max 0.996
_diffrn_reflns_theta_full 25.242
_diffrn_reflns_theta_max 27.548
_diffrn_reflns_theta_min 2.103
_diffrn_source 'Rotating Anode'
_diffrn_source_current 55.0
_diffrn_source_power 2.475
_diffrn_source_target Mo
_diffrn_source_type 'Rigaku FRE+'
_diffrn_source_voltage 45.0
_exptl_absorpt_coefficient_mu 1.656
_exptl_absorpt_correction_T_max 1.00000
_exptl_absorpt_correction_T_min 0.80208
_exptl_absorpt_correction_type multi-scan
_exptl_absorpt_process_details
'CrysAlisPro, Agilent Technologies, Version 1.171.37.35 (release 13-08-2014 CrysAlis171 .NET) (compiled Aug 13 2014,18:06:01) Empirical absorption correction using spherical harmonics, implemented in SCALE3 ABSPACK scaling algorithm.'
_exptl_crystal_colour Colourless
_exptl_crystal_density_diffrn 1.865
_exptl_crystal_description Prism
_exptl_crystal_F_000 608
_exptl_crystal_size_max 0.11
_exptl_crystal_size_mid 0.06
_exptl_crystal_size_min 0.05
_refine_diff_density_max 0.533
_refine_diff_density_min -0.417
_refine_diff_density_rms 0.092
_refine_ls_abs_structure_details
;
 Classical Flack method preferred over Parsons because s.u. lower.
;
_refine_ls_abs_structure_Flack 0.021(9)
_refine_ls_extinction_method none
_refine_ls_goodness_of_fit_ref 1.130
_refine_ls_hydrogen_treatment mixed
_refine_ls_matrix_type full
_refine_ls_number_parameters 325
_refine_ls_number_reflns 7361
_refine_ls_number_restraints 7
_refine_ls_restrained_S_all 1.130
_refine_ls_R_factor_all 0.0329
_refine_ls_R_factor_gt 0.0322
_refine_ls_shift/su_max 0.000
_refine_ls_shift/su_mean 0.000
_refine_ls_structure_factor_coef Fsqd
_refine_ls_weighting_details 'w=1/[\s^2^(Fo^2^)+(0.0880P)^2^+0.2970P] where P=(Fo^2^+2Fc^2^)/3'
_refine_ls_weighting_scheme calc
_refine_ls_wR_factor_gt 0.1058
_refine_ls_wR_factor_ref 0.1100
_reflns_Friedel_coverage 0.902
_reflns_Friedel_fraction_full 1.000
_reflns_Friedel_fraction_max 0.994
_reflns_number_gt 7240
_reflns_number_total 7361
_reflns_threshold_expression 'I > 2\s(I)'
_cod_data_source_file d1dt04091j2.cif
_cod_data_source_block 4_2014ncs0935
_cod_database_code 7709464
_chemical_oxdiff_formula 'C34 H50 N6 O2 S2 Zn (ClO4)2'
_shelx_space_group_comment
;
The symmetry employed for this shelxl refinement is uniquely defined
by the following loop, which should always be used as a source of
symmetry information in preference to the above space-group names.
They are only intended as comments.
;
_shelx_estimated_absorpt_t_max 0.922
_shelx_estimated_absorpt_t_min 0.839
_diffrn_oxdiff_twin_integration_method simultaneous
_olex2_refinement_description
;
1. Twinned data refinement
 Scales: 0.6516(14) 0.3484(14)
2. Fixed Uiso
 At 1.2 times of:
  All C(H) groups
 At 1.5 times of:
  All C(H,H,H) groups
3. Restrained distances
 N1-H1A = N1-H1B = N2-H2 = N11-H11A = N11-H11B = N12-H12
 0.87 with sigma of 0.02
4.a Aromatic/amide H refined with riding coordinates:
 C3(H3), C4(H4), C6(H6), C13(H13), C14(H14), C16(H16)
4.b Idealised Me refined as rotating group:
 C7(H7A,H7B,H7C), C17(H17A,H17B,H17C)
;
_shelx_shelxl_version_number 2014/7
_olex2_submission_special_instructions 'No special instructions were received'

loop_
_space_group_symop_operation_xyz
'x, y, z'
'-x, y+1/2, -z'

loop_
_atom_site_label
_atom_site_type_symbol
_atom_site_fract_x
_atom_site_fract_y
_atom_site_fract_z
_atom_site_U_iso_or_equiv
_atom_site_adp_type
_atom_site_occupancy
_atom_site_site_symmetry_order
_atom_site_calc_flag
_atom_site_refinement_flags_posn
_atom_site_refinement_flags_adp
_atom_site_refinement_flags_occupancy
_atom_site_disorder_assembly
_atom_site_disorder_group
Zn1 Zn 0.73291(11) 0.20823(6) 0.75058(3) 0.01218(16) Uani 1 1 d . . . . .
C1 C 0.8233(10) 0.4755(5) 0.7131(3) 0.0128(10) Uani 1 1 d . . . . .
C2 C 0.4648(10) 0.3687(5) 0.6421(3) 0.0118(10) Uani 1 1 d . . . . .
C3 C 0.2725(11) 0.3957(5) 0.5895(3) 0.0160(11) Uani 1 1 d . . . . .
H3 H 0.2383 0.4747 0.5765 0.019 Uiso 1 1 calc R . . . .
C4 C 0.1339(11) 0.3072(5) 0.5567(3) 0.0153(11) Uani 1 1 d . . . . .
H4 H 0.0002 0.3250 0.5216 0.018 Uiso 1 1 calc R . . . .
C5 C 0.1874(11) 0.1907(6) 0.5745(3) 0.0160(11) Uani 1 1 d . . . . .
C6 C 0.3784(11) 0.1716(5) 0.6276(3) 0.0141(11) Uani 1 1 d . . . . .
H6 H 0.4181 0.0931 0.6406 0.017 Uiso 1 1 calc R . . . .
C7 C 0.0452(12) 0.0922(5) 0.5362(4) 0.0199(12) Uani 1 1 d . . . . .
H7A H -0.1406 0.1115 0.5313 0.030 Uiso 1 1 calc GR . . . .
H7B H 0.0658 0.0204 0.5651 0.030 Uiso 1 1 calc GR . . . .
H7C H 0.1179 0.0805 0.4873 0.030 Uiso 1 1 calc GR . . . .
N1 N 0.9382(9) 0.5783(5) 0.7106(3) 0.0156(10) Uani 1 1 d D . . . .
N2 N 0.6039(9) 0.4638(4) 0.6711(3) 0.0152(9) Uani 1 1 d D . . . .
N3 N 0.5132(9) 0.2581(4) 0.6625(3) 0.0117(9) Uani 1 1 d . . . . .
S1 S 0.9662(3) 0.37342(12) 0.76944(8) 0.0156(3) Uani 1 1 d . . . . .
C11 C 0.8443(10) -0.0574(5) 0.7889(3) 0.0124(10) Uani 1 1 d . . . . .
C12 C 0.5028(10) 0.0468(5) 0.8630(3) 0.0125(10) Uani 1 1 d . . . . .
C13 C 0.3305(12) 0.0190(5) 0.9191(3) 0.0170(11) Uani 1 1 d . . . . .
H13 H 0.3114 -0.0596 0.9350 0.020 Uiso 1 1 calc R . . . .
C14 C 0.1904(11) 0.1062(5) 0.9508(3) 0.0171(11) Uani 1 1 d . . . . .
H14 H 0.0719 0.0878 0.9887 0.021 Uiso 1 1 calc R . . . .
C15 C 0.2188(11) 0.2227(5) 0.9283(3) 0.0146(11) Uani 1 1 d . . . . .
C16 C 0.3963(10) 0.2425(5) 0.8733(3) 0.0140(11) Uani 1 1 d . . . . .
H16 H 0.4254 0.3208 0.8583 0.017 Uiso 1 1 calc R . . . .
C17 C 0.0740(12) 0.3222(5) 0.9623(4) 0.0195(12) Uani 1 1 d . . . . .
H17A H -0.0793 0.3414 0.9315 0.029 Uiso 1 1 calc GR . . . .
H17B H 0.1887 0.3906 0.9659 0.029 Uiso 1 1 calc GR . . . .
H17C H 0.0179 0.2999 1.0115 0.029 Uiso 1 1 calc GR . . . .
N11 N 0.9625(10) -0.1604(4) 0.7887(3) 0.0156(10) Uani 1 1 d D . . . .
N12 N 0.6417(9) -0.0478(4) 0.8347(3) 0.0144(9) Uani 1 1 d D . . . .
N13 N 0.5314(9) 0.1562(4) 0.8395(3) 0.0124(9) Uani 1 1 d . . . . .
S11 S 0.9704(3) 0.04554(12) 0.73201(8) 0.0164(3) Uani 1 1 d . . . . .
O21 O 0.4064(9) 0.8532(5) 0.5542(3) 0.0268(10) Uani 1 1 d . . . . .
O22 O 0.7660(8) 0.7742(4) 0.6194(2) 0.0192(9) Uani 1 1 d . . . . .
O23 O 0.3638(9) 0.6759(4) 0.6176(3) 0.0227(10) Uani 1 1 d . . . . .
O24 O 0.4102(9) 0.8519(4) 0.6828(3) 0.0262(10) Uani 1 1 d . . . . .
Cl21 Cl 0.4867(2) 0.79008(11) 0.61842(7) 0.0137(3) Uani 1 1 d . . . . .
O31 O 0.4140(8) 0.6397(5) 0.7929(3) 0.0251(10) Uani 1 1 d . . . . .
O32 O 0.5532(9) 0.7319(4) 0.9020(3) 0.0251(10) Uani 1 1 d . . . . .
O33 O 0.1384(9) 0.6414(5) 0.8937(3) 0.0273(11) Uani 1 1 d . . . . .
O34 O 0.5199(9) 0.5274(4) 0.8977(3) 0.0290(11) Uani 1 1 d . . . . .
Cl31 Cl 0.4063(2) 0.63355(12) 0.87182(7) 0.0140(3) Uani 1 1 d . . . . .
H1A H 1.03(2) 0.595(12) 0.750(4) 0.08(4) Uiso 1 1 d D . . . .
H1B H 0.889(14) 0.634(6) 0.682(4) 0.02(2) Uiso 1 1 d D . . . .
H2 H 0.551(12) 0.530(4) 0.655(3) 0.007(15) Uiso 1 1 d D . . . .
H11A H 1.081(12) -0.167(7) 0.757(3) 0.019(19) Uiso 1 1 d D . . . .
H11B H 0.902(14) -0.212(6) 0.819(4) 0.02(2) Uiso 1 1 d D . . . .
H12 H 0.591(16) -0.111(5) 0.858(5) 0.03(2) Uiso 1 1 d D . . . .

loop_
_atom_site_aniso_label
_atom_site_aniso_U_11
_atom_site_aniso_U_22
_atom_site_aniso_U_33
_atom_site_aniso_U_23
_atom_site_aniso_U_13
_atom_site_aniso_U_12
Zn1 0.0138(3) 0.0089(3) 0.0139(3) 0.0021(2) -0.0004(2) 0.0005(2)
C1 0.014(3) 0.009(2) 0.016(3) -0.001(2) 0.0027(18) 0.0031(18)
C2 0.011(3) 0.011(3) 0.013(2) 0.000(2) -0.0004(17) 0.0020(17)
C3 0.019(3) 0.010(3) 0.019(3) 0.005(2) -0.002(2) 0.0019(19)
C4 0.014(3) 0.019(3) 0.013(3) -0.001(2) -0.0033(18) 0.0011(19)
C5 0.014(3) 0.017(3) 0.016(3) -0.002(2) -0.0010(18) -0.001(2)
C6 0.016(3) 0.011(2) 0.016(3) -0.001(2) 0.0015(19) 0.0004(17)
C7 0.020(3) 0.018(3) 0.021(3) -0.004(2) -0.007(2) -0.001(2)
N1 0.014(3) 0.013(2) 0.019(3) 0.0023(19) -0.0059(18) -0.0011(16)
N2 0.017(3) 0.008(2) 0.021(2) 0.002(2) -0.0032(17) 0.0026(16)
N3 0.012(2) 0.008(2) 0.015(2) 0.0035(17) -0.0016(16) 0.0016(15)
S1 0.0171(7) 0.0107(7) 0.0189(7) 0.0036(5) -0.0043(5) -0.0008(5)
C11 0.016(3) 0.010(3) 0.011(2) 0.000(2) -0.0013(18) -0.0010(18)
C12 0.014(3) 0.011(2) 0.012(2) 0.000(2) -0.0017(18) -0.0005(18)
C13 0.022(3) 0.012(3) 0.017(3) 0.001(2) 0.003(2) -0.001(2)
C14 0.018(3) 0.019(3) 0.014(3) 0.004(2) 0.0033(19) 0.002(2)
C15 0.018(3) 0.012(3) 0.014(3) 0.000(2) 0.0003(18) 0.0028(19)
C16 0.014(3) 0.014(3) 0.014(3) -0.002(2) -0.0020(19) 0.0018(17)
C17 0.024(3) 0.016(3) 0.018(3) 0.000(2) 0.006(2) 0.004(2)
N11 0.017(3) 0.010(2) 0.020(3) 0.002(2) 0.0036(18) 0.0034(17)
N12 0.018(2) 0.009(2) 0.016(2) 0.0016(19) 0.0014(17) -0.0012(16)
N13 0.014(2) 0.011(2) 0.013(2) 0.0015(17) 0.0000(16) -0.0011(15)
S11 0.0173(7) 0.0105(6) 0.0216(7) 0.0040(5) 0.0047(5) 0.0023(4)
O21 0.022(2) 0.030(3) 0.028(3) 0.015(2) -0.0033(17) 0.0034(17)
O22 0.014(2) 0.021(2) 0.022(2) 0.0076(18) 0.0007(15) 0.0038(15)
O23 0.024(2) 0.012(2) 0.033(3) 0.0029(19) -0.0040(17) -0.0011(14)
O24 0.024(2) 0.027(3) 0.027(3) -0.011(2) 0.0046(18) 0.0017(17)
Cl21 0.0143(6) 0.0103(6) 0.0164(6) 0.0019(5) 0.0003(4) 0.0016(4)
O31 0.023(2) 0.033(3) 0.019(2) -0.005(2) 0.0021(16) -0.0046(18)
O32 0.036(3) 0.013(2) 0.027(2) 0.0030(19) -0.0075(18) -0.0068(16)
O33 0.019(2) 0.034(3) 0.029(3) 0.003(2) 0.0094(18) 0.0035(19)
O34 0.033(3) 0.011(2) 0.043(3) 0.001(2) -0.013(2) 0.0015(17)
Cl31 0.0165(6) 0.0108(6) 0.0146(6) 0.0008(5) -0.0001(4) -0.0004(4)

loop_
_atom_type_symbol
_atom_type_description
_atom_type_scat_dispersion_real
_atom_type_scat_dispersion_imag
_atom_type_scat_source
C C 0.0033 0.0016 'International Tables Vol C Tables 4.2.6.8 and 6.1.1.4'
H H 0.0000 0.0000 'International Tables Vol C Tables 4.2.6.8 and 6.1.1.4'
N N 0.0061 0.0033 'International Tables Vol C Tables 4.2.6.8 and 6.1.1.4'
O O 0.0106 0.0060 'International Tables Vol C Tables 4.2.6.8 and 6.1.1.4'
S S 0.1246 0.1234 'International Tables Vol C Tables 4.2.6.8 and 6.1.1.4'
Zn Zn 0.2839 1.4301 'International Tables Vol C Tables 4.2.6.8 and 6.1.1.4'
Cl Cl 0.1484 0.1585 'International Tables Vol C Tables 4.2.6.8 and 6.1.1.4'

loop_
_geom_angle_atom_site_label_1
_geom_angle_atom_site_label_2
_geom_angle_atom_site_label_3
_geom_angle
_geom_angle_site_symmetry_1
_geom_angle_site_symmetry_3
_geom_angle_publ_flag
N3 Zn1 S1 99.73(14) . . ?
N3 Zn1 N13 115.51(18) . . ?
N3 Zn1 S11 114.13(14) . . ?
N13 Zn1 S1 113.64(14) . . ?
N13 Zn1 S11 99.33(14) . . ?
S11 Zn1 S1 115.37(5) . . ?
N1 C1 N2 115.9(5) . . ?
N1 C1 S1 116.4(4) . . ?
N2 C1 S1 127.7(4) . . ?
C3 C2 N2 115.7(5) . . ?
N3 C2 C3 121.6(5) . . ?
N3 C2 N2 122.7(5) . . ?
C2 C3 H3 120.4 . . ?
C4 C3 C2 119.3(5) . . ?
C4 C3 H3 120.4 . . ?
C3 C4 H4 119.7 . . ?
C3 C4 C5 120.5(5) . . ?
C5 C4 H4 119.7 . . ?
C4 C5 C7 121.1(5) . . ?
C6 C5 C4 116.5(5) . . ?
C6 C5 C7 122.4(6) . . ?
C5 C6 H6 118.0 . . ?
N3 C6 C5 124.0(5) . . ?
N3 C6 H6 118.0 . . ?
C5 C7 H7A 109.5 . . ?
C5 C7 H7B 109.5 . . ?
C5 C7 H7C 109.5 . . ?
H7A C7 H7B 109.5 . . ?
H7A C7 H7C 109.5 . . ?
H7B C7 H7C 109.5 . . ?
C1 N1 H1A 114(10) . . ?
C1 N1 H1B 124(5) . . ?
H1A N1 H1B 119(10) . . ?
C1 N2 C2 134.5(5) . . ?
C1 N2 H2 111(4) . . ?
C2 N2 H2 114(4) . . ?
C2 N3 Zn1 125.6(4) . . ?
C2 N3 C6 118.0(5) . . ?
C6 N3 Zn1 115.8(4) . . ?
C1 S1 Zn1 105.2(2) . . ?
N11 C11 N12 115.6(5) . . ?
N11 C11 S11 115.8(4) . . ?
N12 C11 S11 128.6(4) . . ?
N12 C12 C13 115.2(5) . . ?
N13 C12 C13 121.5(5) . . ?
N13 C12 N12 123.3(5) . . ?
C12 C13 H13 120.4 . . ?
C14 C13 C12 119.1(5) . . ?
C14 C13 H13 120.4 . . ?
C13 C14 H14 119.5 . . ?
C13 C14 C15 120.9(5) . . ?
C15 C14 H14 119.5 . . ?
C14 C15 C17 123.2(5) . . ?
C16 C15 C14 116.1(5) . . ?
C16 C15 C17 120.7(5) . . ?
C15 C16 H16 118.1 . . ?
N13 C16 C15 123.7(5) . . ?
N13 C16 H16 118.1 . . ?
C15 C17 H17A 109.5 . . ?
C15 C17 H17B 109.5 . . ?
C15 C17 H17C 109.5 . . ?
H17A C17 H17B 109.5 . . ?
H17A C17 H17C 109.5 . . ?
H17B C17 H17C 109.5 . . ?
C11 N11 H11A 114(6) . . ?
C11 N11 H11B 116(6) . . ?
H11A N11 H11B 130(8) . . ?
C11 N12 C12 134.0(5) . . ?
C11 N12 H12 118(6) . . ?
C12 N12 H12 107(6) . . ?
C12 N13 Zn1 126.4(4) . . ?
C12 N13 C16 118.6(5) . . ?
C16 N13 Zn1 114.8(4) . . ?
C11 S11 Zn1 105.6(2) . . ?
O21 Cl21 O22 110.1(3) . . ?
O21 Cl21 O23 109.2(3) . . ?
O21 Cl21 O24 109.9(3) . . ?
O22 Cl21 O23 108.5(3) . . ?
O24 Cl21 O22 109.9(3) . . ?
O24 Cl21 O23 109.2(3) . . ?
O31 Cl31 O32 108.3(3) . . ?
O31 Cl31 O33 108.6(3) . . ?
O33 Cl31 O32 109.7(3) . . ?
O34 Cl31 O31 110.7(3) . . ?
O34 Cl31 O32 109.3(3) . . ?
O34 Cl31 O33 110.4(3) . . ?

loop_
_geom_bond_atom_site_label_1
_geom_bond_atom_site_label_2
_geom_bond_distance
_geom_bond_site_symmetry_2
_geom_bond_publ_flag
Zn1 N3 2.021(5) . ?
Zn1 S1 2.2596(16) . ?
Zn1 N13 2.025(5) . ?
Zn1 S11 2.2535(15) . ?
C1 N1 1.316(7) . ?
C1 N2 1.354(7) . ?
C1 S1 1.710(6) . ?
C2 C3 1.396(8) . ?
C2 N2 1.399(7) . ?
C2 N3 1.341(7) . ?
C3 H3 0.9500 . ?
C3 C4 1.367(8) . ?
C4 H4 0.9500 . ?
C4 C5 1.399(9) . ?
C5 C6 1.379(8) . ?
C5 C7 1.506(8) . ?
C6 H6 0.9500 . ?
C6 N3 1.358(7) . ?
C7 H7A 0.9800 . ?
C7 H7B 0.9800 . ?
C7 H7C 0.9800 . ?
N1 H1A 0.86(3) . ?
N1 H1B 0.86(3) . ?
N2 H2 0.86(3) . ?
C11 N11 1.325(7) . ?
C11 N12 1.348(7) . ?
C11 S11 1.703(6) . ?
C12 C13 1.399(8) . ?
C12 N12 1.399(7) . ?
C12 N13 1.333(7) . ?
C13 H13 0.9500 . ?
C13 C14 1.364(8) . ?
C14 H14 0.9500 . ?
C14 C15 1.402(8) . ?
C15 C16 1.384(8) . ?
C15 C17 1.499(8) . ?
C16 H16 0.9500 . ?
C16 N13 1.359(7) . ?
C17 H17A 0.9800 . ?
C17 H17B 0.9800 . ?
C17 H17C 0.9800 . ?
N11 H11A 0.85(3) . ?
N11 H11B 0.86(3) . ?
N12 H12 0.88(3) . ?
O21 Cl21 1.426(5) . ?
O22 Cl21 1.443(4) . ?
O23 Cl21 1.451(4) . ?
O24 Cl21 1.429(5) . ?
O31 Cl31 1.438(5) . ?
O32 Cl31 1.456(4) . ?
O33 Cl31 1.440(5) . ?
O34 Cl31 1.423(5) . ?

loop_
_geom_hbond_atom_site_label_D
_geom_hbond_atom_site_label_H
_geom_hbond_atom_site_label_A
_geom_hbond_distance_DH
_geom_hbond_distance_HA
_geom_hbond_distance_DA
_geom_hbond_angle_DHA
_geom_hbond_site_symmetry_A
N1 H1A O31 0.86(3) 2.18(8) 2.922(6) 145(11) 1_655
N1 H1B O22 0.86(3) 2.06(4) 2.916(7) 176(8) .
N2 H2 O23 0.86(3) 2.03(3) 2.881(7) 170(6) .
N11 H11A O24 0.85(3) 2.19(4) 3.027(7) 168(8) 1_645
N11 H11B O32 0.86(3) 2.45(5) 3.214(7) 148(7) 1_545
N11 H11B O33 0.86(3) 2.47(6) 3.089(7) 129(6) 1_645
N12 H12 O32 0.88(3) 1.98(4) 2.844(7) 166(8) 1_545

loop_
_geom_torsion_atom_site_label_1
_geom_torsion_atom_site_label_2
_geom_torsion_atom_site_label_3
_geom_torsion_atom_site_label_4
_geom_torsion
_geom_torsion_site_symmetry_1
_geom_torsion_site_symmetry_2
_geom_torsion_site_symmetry_3
_geom_torsion_site_symmetry_4
_geom_torsion_publ_flag
C2 C3 C4 C5 -1.3(9) . . . . ?
C3 C2 N2 C1 -168.3(6) . . . . ?
C3 C2 N3 Zn1 -167.5(4) . . . . ?
C3 C2 N3 C6 3.3(8) . . . . ?
C3 C4 C5 C6 2.0(9) . . . . ?
C3 C4 C5 C7 -177.0(6) . . . . ?
C4 C5 C6 N3 0.1(9) . . . . ?
C5 C6 N3 Zn1 169.1(5) . . . . ?
C5 C6 N3 C2 -2.7(9) . . . . ?
C7 C5 C6 N3 179.0(6) . . . . ?
N1 C1 N2 C2 159.7(6) . . . . ?
N1 C1 S1 Zn1 -175.4(4) . . . . ?
N2 C1 S1 Zn1 5.4(5) . . . . ?
N2 C2 C3 C4 177.8(6) . . . . ?
N2 C2 N3 Zn1 13.3(8) . . . . ?
N2 C2 N3 C6 -175.8(5) . . . . ?
N3 C2 C3 C4 -1.4(9) . . . . ?
N3 C2 N2 C1 11.0(10) . . . . ?
S1 C1 N2 C2 -21.0(9) . . . . ?
C12 C13 C14 C15 -0.6(9) . . . . ?
C13 C12 N12 C11 -169.8(6) . . . . ?
C13 C12 N13 Zn1 -171.2(4) . . . . ?
C13 C12 N13 C16 2.5(8) . . . . ?
C13 C14 C15 C16 -0.4(9) . . . . ?
C13 C14 C15 C17 -178.7(6) . . . . ?
C14 C15 C16 N13 2.6(8) . . . . ?
C15 C16 N13 Zn1 170.7(4) . . . . ?
C15 C16 N13 C12 -3.7(8) . . . . ?
C17 C15 C16 N13 -179.0(5) . . . . ?
N11 C11 N12 C12 164.3(6) . . . . ?
N11 C11 S11 Zn1 -177.8(4) . . . . ?
N12 C11 S11 Zn1 1.5(6) . . . . ?
N12 C12 C13 C14 178.9(5) . . . . ?
N12 C12 N13 Zn1 9.5(8) . . . . ?
N12 C12 N13 C16 -176.8(5) . . . . ?
N13 C12 C13 C14 -0.5(9) . . . . ?
N13 C12 N12 C11 9.6(9) . . . . ?
S11 C11 N12 C12 -15.0(9) . . . . ?

loop_
_twin_individual_id
_twin_individual_mass_fraction_refined
1 0.6516(14)
2 0.3484(14)

loop_
_diffrn_oxdiff_twin_id
_diffrn_oxdiff_twin_ratio
_diffrn_oxdiff_twin_reflns_isolated
_diffrn_oxdiff_twin_reflns_overlapped
1 0.6366 3973 10214
2 0.3634 3992 10214
